data_4112510
loop_
_publ_author_name
'Eyal Barnea'
'Tamer Andrea'
'Moshe Kapon'
'Moris S. Eisen'

_publ_contact_author_address
;
Department of Chemistry, Technion-Israel Institute 
of Technology, Haifa, Israel 32000.
;
_publ_contact_author_email kapon@techunix.technion.ac.il
_publ_contact_author_name 'Moshe Kapon'
_publ_section_title
;
 Formation of Inclusion Organoactinide Complexes with Boron-Containing
 Macrocycles
;
_journal_name_full 'Journal of the American Chemical Society'
_journal_page_first 5066
_journal_page_last 5067
_journal_paper_doi 10.1021/ja0498843
_journal_volume 126
_journal_year 2004
_chemical_formula_moiety 'C48 H45 B3 O12 S U, 1.0(C6 H6)'
_chemical_formula_sum 'C54 H51 B3 O12 S U'
_chemical_formula_weight 1194.47
_chemical_name_systematic
; 
 ? 
;
_space_group_IT_number 14
_symmetry_cell_setting monoclinic
_symmetry_space_group_name_Hall '-P 2yn'
_symmetry_space_group_name_H-M 'P 1 21/n 1'
_atom_sites_solution_hydrogens geom
_atom_sites_solution_primary direct
_atom_sites_solution_secondary difmap
_audit_creation_method SHELXL-97
_cell_angle_alpha 90.00
_cell_angle_beta 107.8660(7)
_cell_angle_gamma 90.00
_cell_formula_units_Z 4
_cell_length_a 17.3830(3)
_cell_length_b 16.7740(4)
_cell_length_c 18.2840(4)
_cell_measurement_reflns_used 10985
_cell_measurement_temperature 230.0(2)
_cell_measurement_theta_max 27.485
_cell_measurement_theta_min 1.018
_cell_volume 5074.20(19)
_computing_cell_refinement 'HKL Scalepack (Otwinowski & Minor 1997)'
_computing_data_collection 'Nonius (1997), KappaCCD Collect Program'
_computing_data_reduction
;
HKL Denzo and Scalepack (Otwinowski & Minor 1997)
;
_computing_molecular_graphics
;
Molecular Structure Corporation (1999). 
ORTEP. TEXRAY Structure Analysis Package. 
MSC, 3200 Research Forest Drive, The 
Woodlands,TX 77381, USA.
;
_computing_publication_material 'SHELXL-97 (Sheldrick, 1997)'
_computing_structure_refinement 'SHELXL-97 (Sheldrick, 1997)'
_computing_structure_solution
;
S.Mackay, C.J.Gilmore, C.Edwards, M. Tremayne, N. Stuart, K.Shankland 
"maXus": a computer program for the solution and refinement of crystal 
structures from diffraction data University of Glasgow, Scotland, UK, 
Nonius BV, Delft, The Netherlands and MacScience Co. Ltd.,
Yokohama, Japan (1998)
;
_diffrn_ambient_temperature 230.0(2)
_diffrn_measured_fraction_theta_full 0.999
_diffrn_measured_fraction_theta_max 0.999
_diffrn_measurement_device_type KappaCCD
_diffrn_measurement_method CCD
_diffrn_radiation_monochromator graphite
_diffrn_radiation_source 'fine-focus sealed tube'
_diffrn_radiation_type MoK\a
_diffrn_radiation_wavelength 0.71073
_diffrn_reflns_av_R_equivalents 0.0610
_diffrn_reflns_av_sigmaI/netI 0.1468
_diffrn_reflns_limit_h_max 22
_diffrn_reflns_limit_h_min -22
_diffrn_reflns_limit_k_max 21
_diffrn_reflns_limit_k_min -20
_diffrn_reflns_limit_l_max 23
_diffrn_reflns_limit_l_min -23
_diffrn_reflns_number 19775
_diffrn_reflns_theta_full 27.00
_diffrn_reflns_theta_max 27.00
_diffrn_reflns_theta_min 1.41
_exptl_absorpt_coefficient_mu 3.303
_exptl_absorpt_correction_T_max 0.9677
_exptl_absorpt_correction_T_min 0.5726
_exptl_absorpt_correction_type none
_exptl_crystal_colour colorless
_exptl_crystal_density_diffrn 1.564
_exptl_crystal_description plate
_exptl_crystal_F_000 2376
_exptl_crystal_size_max 0.19
_exptl_crystal_size_mid 0.12
_exptl_crystal_size_min 0.01
_refine_diff_density_max 0.748
_refine_diff_density_min -1.277
_refine_diff_density_rms 0.184
_refine_ls_extinction_method none
_refine_ls_goodness_of_fit_ref 0.896
_refine_ls_hydrogen_treatment constr
_refine_ls_matrix_type full
_refine_ls_number_parameters 640
_refine_ls_number_reflns 11075
_refine_ls_number_restraints 0
_refine_ls_restrained_S_all 0.896
_refine_ls_R_factor_all 0.0925
_refine_ls_R_factor_gt 0.0369
_refine_ls_shift/su_max 0.001
_refine_ls_shift/su_mean 0.000
_refine_ls_structure_factor_coef Fsqd
_refine_ls_weighting_details 'calc w=1/[\s^2^(Fo^2^)+(0.0471P)^2^+0.0000P] where P=(Fo^2^+2Fc^2^)/3'
_refine_ls_weighting_scheme calc
_refine_ls_wR_factor_gt 0.0840
_refine_ls_wR_factor_ref 0.1077
_reflns_number_gt 6030
_reflns_number_total 11075
_reflns_threshold_expression >2sigma(I)
_cod_data_source_file ja0498843si20040307_035357.cif
_cod_data_source_block uboron
_cod_database_code 4112510

loop_
_symmetry_equiv_pos_as_xyz
'x, y, z'
'-x+1/2, y+1/2, -z+1/2'
'-x, -y, -z'
'x-1/2, -y-1/2, z-1/2'

loop_
_atom_site_label
_atom_site_type_symbol
_atom_site_fract_x
_atom_site_fract_y
_atom_site_fract_z
_atom_site_U_iso_or_equiv
_atom_site_adp_type
_atom_site_occupancy
_atom_site_symmetry_multiplicity
_atom_site_calc_flag
_atom_site_refinement_flags
U U 0.196443(13) 0.067142(15) 0.397565(13) 0.02690(8) Uani 1 1 d .
C1 C 0.2248(4) 0.1863(5) 0.3108(5) 0.049(2) Uani 1 1 d .
C2 C 0.2351(4) 0.1177(4) 0.2717(4) 0.0359(17) Uani 1 1 d .
C3 C 0.3053(4) 0.0775(4) 0.3176(4) 0.0362(17) Uani 1 1 d .
C4 C 0.3379(4) 0.1215(5) 0.3843(4) 0.0444(19) Uani 1 1 d .
C5 C 0.2895(5) 0.1895(5) 0.3817(5) 0.052(2) Uani 1 1 d .
C6 C 0.1611(5) 0.2505(5) 0.2783(6) 0.085(3) Uani 1 1 d .
H6A H 0.1660 0.2916 0.3159 0.127 Uiso 1 1 calc R
H6B H 0.1082 0.2272 0.2657 0.127 Uiso 1 1 calc R
H6C H 0.1690 0.2729 0.2328 0.127 Uiso 1 1 calc R
C7 C 0.1873(4) 0.0932(5) 0.1910(4) 0.062(3) Uani 1 1 d .
H7A H 0.2074 0.0433 0.1788 0.093 Uiso 1 1 calc R
H7B H 0.1929 0.1332 0.1554 0.093 Uiso 1 1 calc R
H7C H 0.1313 0.0877 0.1875 0.093 Uiso 1 1 calc R
C8 C 0.3431(5) 0.0046(5) 0.2934(5) 0.059(2) Uani 1 1 d .
H8A H 0.3083 -0.0149 0.2452 0.088 Uiso 1 1 calc R
H8B H 0.3504 -0.0362 0.3318 0.088 Uiso 1 1 calc R
H8C H 0.3946 0.0186 0.2879 0.088 Uiso 1 1 calc R
C9 C 0.4173(4) 0.1004(6) 0.4459(5) 0.084(3) Uani 1 1 d .
H9A H 0.4284 0.1391 0.4864 0.125 Uiso 1 1 calc R
H9B H 0.4605 0.1004 0.4234 0.125 Uiso 1 1 calc R
H9C H 0.4129 0.0485 0.4663 0.125 Uiso 1 1 calc R
C10 C 0.3087(6) 0.2581(6) 0.4371(6) 0.106(4) Uani 1 1 d .
H10A H 0.2660 0.2968 0.4221 0.160 Uiso 1 1 calc R
H10B H 0.3586 0.2823 0.4367 0.160 Uiso 1 1 calc R
H10C H 0.3137 0.2392 0.4879 0.160 Uiso 1 1 calc R
B11 B 0.0198(4) 0.0559(5) 0.2733(4) 0.0317(18) Uani 1 1 d .
O12 O -0.0048(2) 0.0902(3) 0.1966(2) 0.0363(12) Uani 1 1 d .
C13 C -0.0844(4) 0.0658(4) 0.1650(4) 0.0378(17) Uani 1 1 d .
C14 C -0.1346(4) 0.0822(4) 0.0924(4) 0.049(2) Uani 1 1 d .
H14 H -0.1183 0.1127 0.0573 0.059 Uiso 1 1 calc R
C15 C -0.2133(5) 0.0488(6) 0.0751(5) 0.071(3) Uani 1 1 d .
H15 H -0.2497 0.0579 0.0267 0.085 Uiso 1 1 calc R
C16 C -0.2379(5) 0.0047(6) 0.1253(6) 0.067(3) Uani 1 1 d .
H16 H -0.2902 -0.0155 0.1112 0.081 Uiso 1 1 calc R
C17 C -0.1863(4) -0.0106(5) 0.1969(5) 0.050(2) Uani 1 1 d .
H17 H -0.2025 -0.0418 0.2316 0.060 Uiso 1 1 calc R
C18 C -0.1096(4) 0.0215(4) 0.2164(4) 0.0346(17) Uani 1 1 d .
O19 O -0.0490(2) 0.0150(3) 0.2840(2) 0.0339(11) Uani 1 1 d .
O20 O 0.0958(2) 0.0043(3) 0.2903(2) 0.0309(11) Uani 1 1 d .
C21 C 0.0997(4) -0.0730(4) 0.2680(3) 0.0304(15) Uani 1 1 d .
C22 C 0.0432(4) -0.1102(4) 0.2076(4) 0.0353(17) Uani 1 1 d .
H22 H -0.0011 -0.0819 0.1770 0.042 Uiso 1 1 calc R
C23 C 0.0532(4) -0.1902(4) 0.1928(4) 0.0389(17) Uani 1 1 d .
H23 H 0.0155 -0.2155 0.1520 0.047 Uiso 1 1 calc R
C24 C 0.1188(4) -0.2324(4) 0.2384(4) 0.0396(18) Uani 1 1 d .
H24 H 0.1246 -0.2861 0.2286 0.047 Uiso 1 1 calc R
C25 C 0.1765(4) -0.1947(4) 0.2991(4) 0.0356(17) Uani 1 1 d .
H25 H 0.2209 -0.2228 0.3296 0.043 Uiso 1 1 calc R
C26 C 0.1666(3) -0.1159(4) 0.3129(4) 0.0302(16) Uani 1 1 d .
O27 O 0.2178(2) -0.0719(3) 0.3723(2) 0.0314(10) Uani 1 1 d .
B28 B 0.2807(4) -0.1031(5) 0.4438(4) 0.0306(18) Uani 1 1 d .
O29 O 0.3530(2) -0.1324(3) 0.4283(3) 0.0369(12) Uani 1 1 d .
C30 C 0.3643(4) -0.2079(4) 0.4593(4) 0.0364(17) Uani 1 1 d .
C31 C 0.4244(4) -0.2603(4) 0.4595(4) 0.0443(19) Uani 1 1 d .
H31 H 0.4644 -0.2475 0.4374 0.053 Uiso 1 1 calc R
C32 C 0.4231(5) -0.3339(5) 0.4946(5) 0.058(2) Uani 1 1 d .
H32 H 0.4633 -0.3710 0.4964 0.069 Uiso 1 1 calc R
C33 C 0.3629(5) -0.3529(5) 0.5269(4) 0.055(2) Uani 1 1 d .
H33 H 0.3629 -0.4028 0.5492 0.065 Uiso 1 1 calc R
C34 C 0.3032(4) -0.2990(5) 0.5262(4) 0.047(2) Uani 1 1 d .
H34 H 0.2632 -0.3112 0.5485 0.057 Uiso 1 1 calc R
C35 C 0.3043(4) -0.2275(4) 0.4922(4) 0.0345(17) Uani 1 1 d .
O36 O 0.2518(2) -0.1645(3) 0.4833(3) 0.0363(11) Uani 1 1 d .
O37 O 0.2926(2) -0.0235(3) 0.4829(2) 0.0334(11) Uani 1 1 d .
C38 C 0.3326(4) -0.0073(4) 0.5597(4) 0.0336(17) Uani 1 1 d .
C39 C 0.3884(4) -0.0558(5) 0.6081(4) 0.0423(19) Uani 1 1 d .
H39 H 0.4024 -0.1043 0.5910 0.051 Uiso 1 1 calc R
C40 C 0.4238(4) -0.0311(5) 0.6833(4) 0.053(2) Uani 1 1 d .
H40 H 0.4618 -0.0637 0.7170 0.064 Uiso 1 1 calc R
C41 C 0.4041(5) 0.0399(5) 0.7089(4) 0.057(2) Uani 1 1 d .
H41 H 0.4292 0.0554 0.7595 0.068 Uiso 1 1 calc R
C42 C 0.3469(4) 0.0893(5) 0.6601(4) 0.048(2) Uani 1 1 d .
H42 H 0.3331 0.1377 0.6776 0.058 Uiso 1 1 calc R
C43 C 0.3111(3) 0.0653(4) 0.5854(3) 0.0335(16) Uani 1 1 d .
O44 O 0.2529(2) 0.1083(3) 0.5302(2) 0.0328(11) Uani 1 1 d .
B45 B 0.1954(4) 0.1690(5) 0.5455(4) 0.0317(18) Uani 1 1 d .
O46 O 0.1482(2) 0.1397(3) 0.5928(2) 0.0354(11) Uani 1 1 d .
C47 C 0.1609(4) 0.1927(4) 0.6527(4) 0.0317(16) Uani 1 1 d .
C48 C 0.1302(4) 0.1912(5) 0.7132(4) 0.0394(18) Uani 1 1 d .
H48 H 0.0946 0.1514 0.7175 0.047 Uiso 1 1 calc R
C49 C 0.1538(4) 0.2510(5) 0.7678(4) 0.047(2) Uani 1 1 d .
H49 H 0.1331 0.2514 0.8090 0.056 Uiso 1 1 calc R
C50 C 0.2061(4) 0.3085(5) 0.7627(4) 0.0420(19) Uani 1 1 d .
H50 H 0.2219 0.3470 0.8010 0.050 Uiso 1 1 calc R
C51 C 0.2368(4) 0.3110(4) 0.7007(4) 0.0397(18) Uani 1 1 d .
H51 H 0.2723 0.3509 0.6965 0.048 Uiso 1 1 calc R
C52 C 0.2125(4) 0.2520(4) 0.6459(3) 0.0303(15) Uani 1 1 d .
O53 O 0.2338(2) 0.2422(3) 0.5801(2) 0.0360(11) Uani 1 1 d .
O54 O 0.1467(2) 0.1750(3) 0.4610(2) 0.0304(11) Uani 1 1 d .
C55 C 0.0694(4) 0.2087(4) 0.4328(4) 0.0312(16) Uani 1 1 d .
C56 C 0.0393(4) 0.2686(4) 0.4678(4) 0.0395(18) Uani 1 1 d .
H56 H 0.0705 0.2900 0.5143 0.047 Uiso 1 1 calc R
C57 C -0.0377(4) 0.2962(4) 0.4325(4) 0.0453(19) Uani 1 1 d .
H57 H -0.0591 0.3358 0.4561 0.054 Uiso 1 1 calc R
C58 C -0.0837(4) 0.2656(4) 0.3624(4) 0.046(2) Uani 1 1 d .
H58 H -0.1352 0.2857 0.3387 0.055 Uiso 1 1 calc R
C59 C -0.0541(4) 0.2061(4) 0.3276(4) 0.0405(18) Uani 1 1 d .
H59 H -0.0853 0.1856 0.2806 0.049 Uiso 1 1 calc R
C60 C 0.0228(3) 0.1764(4) 0.3629(4) 0.0275(15) Uani 1 1 d .
O61 O 0.0596(2) 0.1158(3) 0.3344(2) 0.0315(11) Uani 1 1 d .
S62 S 0.09040(10) -0.01284(11) 0.47722(10) 0.0363(4) Uani 1 1 d .
C63 C 0.1415(4) -0.0507(4) 0.5722(4) 0.0432(19) Uani 1 1 d .
H63A H 0.1672 -0.0075 0.6051 0.065 Uiso 1 1 calc R
H63B H 0.1816 -0.0890 0.5693 0.065 Uiso 1 1 calc R
H63C H 0.1029 -0.0759 0.5927 0.065 Uiso 1 1 calc R
C64 C 0.0499(4) -0.1061(4) 0.4323(4) 0.0441(19) Uani 1 1 d .
H64A H 0.0197 -0.0968 0.3795 0.066 Uiso 1 1 calc R
H64B H 0.0150 -0.1287 0.4586 0.066 Uiso 1 1 calc R
H64C H 0.0934 -0.1423 0.4350 0.066 Uiso 1 1 calc R
C65 C 0.4658(6) 0.1529(6) 0.1292(5) 0.073(3) Uani 1 1 d .
H65 H 0.4809 0.2039 0.1479 0.087 Uiso 1 1 calc R
C66 C 0.5236(6) 0.0999(7) 0.1233(5) 0.075(3) Uani 1 1 d .
H66 H 0.5777 0.1148 0.1381 0.090 Uiso 1 1 calc R
C67 C 0.5017(5) 0.0271(8) 0.0962(5) 0.077(3) Uani 1 1 d .
H67 H 0.5408 -0.0085 0.0913 0.092 Uiso 1 1 calc R
C68 C 0.3884(5) 0.1319(6) 0.1084(5) 0.073(3) Uani 1 1 d .
H68 H 0.3496 0.1680 0.1131 0.088 Uiso 1 1 calc R
C69 C 0.3666(5) 0.0596(7) 0.0810(5) 0.082(3) Uani 1 1 d .
H69 H 0.3120 0.0462 0.0652 0.098 Uiso 1 1 calc R
C70 C 0.4224(6) 0.0035(6) 0.0752(6) 0.079(3) Uani 1 1 d .
H70 H 0.4069 -0.0479 0.0579 0.095 Uiso 1 1 calc R

loop_
_atom_site_aniso_label
_atom_site_aniso_U_11
_atom_site_aniso_U_22
_atom_site_aniso_U_33
_atom_site_aniso_U_23
_atom_site_aniso_U_13
_atom_site_aniso_U_12
U 0.02613(12) 0.02860(13) 0.02622(12) 0.00080(14) 0.00839(9) -0.00192(13)
C1 0.059(5) 0.033(5) 0.066(6) 0.015(4) 0.035(4) 0.001(4)
C2 0.045(4) 0.040(5) 0.026(4) 0.009(3) 0.014(3) -0.005(3)
C3 0.040(4) 0.035(4) 0.039(4) 0.004(4) 0.018(3) -0.002(3)
C4 0.043(4) 0.062(6) 0.034(4) -0.003(4) 0.019(3) -0.014(4)
C5 0.067(5) 0.048(5) 0.053(5) -0.015(4) 0.038(4) -0.027(4)
C6 0.100(7) 0.054(6) 0.130(9) 0.039(6) 0.078(7) 0.033(5)
C7 0.057(5) 0.099(8) 0.030(4) 0.009(4) 0.015(4) -0.012(5)
C8 0.073(5) 0.056(6) 0.065(6) 0.009(5) 0.047(5) 0.010(4)
C9 0.044(5) 0.151(10) 0.054(6) 0.008(6) 0.012(4) -0.038(6)
C10 0.158(10) 0.085(8) 0.121(9) -0.059(7) 0.109(8) -0.081(7)
B11 0.030(4) 0.036(5) 0.028(4) -0.002(4) 0.007(3) 0.005(4)
O12 0.036(2) 0.040(3) 0.029(2) 0.004(2) 0.004(2) 0.002(2)
C13 0.029(3) 0.034(4) 0.041(4) -0.011(4) -0.003(3) 0.008(3)
C14 0.062(5) 0.040(5) 0.038(4) 0.001(4) 0.005(4) 0.015(4)
C15 0.046(5) 0.067(7) 0.065(6) -0.036(5) -0.033(4) 0.021(5)
C16 0.052(5) 0.054(6) 0.084(7) -0.008(6) 0.005(5) -0.003(4)
C17 0.039(4) 0.039(5) 0.064(5) -0.002(4) 0.005(4) -0.002(4)
C18 0.031(4) 0.027(4) 0.039(4) -0.002(3) 0.001(3) 0.005(3)
O19 0.030(2) 0.033(3) 0.037(3) 0.003(2) 0.007(2) -0.001(2)
O20 0.028(2) 0.027(3) 0.033(3) -0.005(2) 0.002(2) 0.0013(19)
C21 0.037(3) 0.027(4) 0.027(3) -0.003(3) 0.011(3) 0.005(3)
C22 0.035(4) 0.038(4) 0.030(4) -0.005(3) 0.006(3) 0.007(3)
C23 0.045(4) 0.037(4) 0.036(4) -0.009(4) 0.015(3) -0.003(3)
C24 0.052(4) 0.034(4) 0.037(4) -0.006(4) 0.020(4) 0.006(3)
C25 0.037(4) 0.039(5) 0.035(4) -0.001(4) 0.018(3) 0.006(3)
C26 0.029(3) 0.034(4) 0.027(4) -0.007(3) 0.008(3) -0.002(3)
O27 0.031(2) 0.031(3) 0.030(2) -0.004(2) 0.0069(18) 0.000(2)
B28 0.026(4) 0.033(5) 0.031(4) -0.005(4) 0.007(3) 0.002(3)
O29 0.029(2) 0.040(3) 0.045(3) 0.008(2) 0.015(2) 0.007(2)
C30 0.039(4) 0.027(4) 0.033(4) -0.001(3) -0.003(3) 0.004(3)
C31 0.034(4) 0.044(5) 0.049(5) -0.008(4) 0.003(3) 0.008(3)
C32 0.054(5) 0.045(5) 0.055(5) -0.007(4) -0.013(4) 0.019(4)
C33 0.071(6) 0.033(5) 0.046(5) 0.003(4) -0.002(4) -0.002(4)
C34 0.056(5) 0.040(5) 0.037(4) 0.005(4) 0.001(4) -0.002(4)
C35 0.030(4) 0.040(5) 0.028(4) 0.002(3) 0.000(3) 0.003(3)
O36 0.034(2) 0.035(3) 0.041(3) 0.008(2) 0.014(2) 0.006(2)
O37 0.032(2) 0.034(3) 0.029(3) 0.004(2) 0.002(2) 0.004(2)
C38 0.026(3) 0.041(5) 0.032(4) 0.001(3) 0.006(3) -0.001(3)
C39 0.035(4) 0.046(5) 0.042(4) 0.009(4) 0.007(3) 0.014(3)
C40 0.043(4) 0.075(6) 0.035(4) 0.006(4) 0.004(4) 0.013(4)
C41 0.058(5) 0.075(7) 0.029(4) -0.006(4) 0.001(4) 0.004(5)
C42 0.045(4) 0.060(6) 0.030(4) -0.002(4) -0.002(3) 0.002(4)
C43 0.026(3) 0.043(4) 0.028(4) 0.004(4) 0.003(3) -0.001(3)
O44 0.033(2) 0.041(3) 0.022(2) -0.004(2) 0.0050(19) 0.003(2)
B45 0.037(4) 0.028(5) 0.027(4) -0.002(4) 0.006(3) -0.003(4)
O46 0.038(2) 0.035(3) 0.035(3) -0.006(2) 0.013(2) -0.007(2)
C47 0.035(4) 0.027(4) 0.030(4) -0.004(3) 0.005(3) -0.003(3)
C48 0.040(4) 0.049(5) 0.032(4) 0.005(4) 0.015(3) 0.003(4)
C49 0.046(4) 0.068(6) 0.029(4) -0.003(4) 0.016(3) 0.001(4)
C50 0.042(4) 0.056(5) 0.025(4) -0.013(4) 0.005(3) 0.001(4)
C51 0.037(4) 0.036(4) 0.040(4) -0.007(4) 0.003(3) -0.007(3)
C52 0.033(3) 0.037(4) 0.020(3) 0.000(3) 0.007(3) 0.001(3)
O53 0.040(3) 0.036(3) 0.033(3) -0.003(2) 0.012(2) -0.011(2)
O54 0.030(2) 0.031(3) 0.031(2) -0.003(2) 0.0104(19) 0.000(2)
C55 0.031(3) 0.029(4) 0.031(4) 0.002(3) 0.007(3) -0.007(3)
C56 0.043(4) 0.036(4) 0.039(4) -0.005(4) 0.012(3) 0.002(3)
C57 0.051(4) 0.033(4) 0.051(5) 0.002(4) 0.015(4) 0.011(4)
C58 0.043(4) 0.044(5) 0.048(5) -0.005(4) 0.011(4) 0.014(4)
C59 0.038(4) 0.039(4) 0.038(4) -0.002(4) 0.003(3) 0.002(3)
C60 0.033(3) 0.021(4) 0.029(4) 0.004(3) 0.010(3) 0.000(3)
O61 0.027(2) 0.033(3) 0.030(2) -0.006(2) 0.0016(19) 0.000(2)
S62 0.0332(9) 0.0381(11) 0.0400(10) 0.0040(9) 0.0149(8) -0.0036(8)
C63 0.054(4) 0.042(5) 0.039(4) -0.001(4) 0.023(3) -0.009(4)
C64 0.040(4) 0.045(5) 0.047(5) 0.001(4) 0.015(4) -0.007(4)
C65 0.088(7) 0.064(7) 0.054(6) 0.004(5) 0.005(5) -0.008(6)
C66 0.057(6) 0.109(9) 0.054(6) 0.012(6) 0.008(5) -0.021(6)
C67 0.054(6) 0.116(10) 0.051(6) 0.003(6) 0.002(5) 0.027(6)
C68 0.060(6) 0.083(8) 0.069(6) -0.033(6) 0.008(5) 0.012(5)
C69 0.051(5) 0.109(9) 0.083(7) -0.041(7) 0.016(5) -0.033(6)
C70 0.088(7) 0.056(7) 0.088(8) -0.031(6) 0.019(6) -0.006(6)

loop_
_atom_type_symbol
_atom_type_description
_atom_type_scat_dispersion_real
_atom_type_scat_dispersion_imag
_atom_type_scat_source
U U -9.6767 9.6646 'International Tables Vol C Tables 4.2.6.8 and 6.1.1.4'
S S 0.1246 0.1234 'International Tables Vol C Tables 4.2.6.8 and 6.1.1.4'
C C 0.0033 0.0016 'International Tables Vol C Tables 4.2.6.8 and 6.1.1.4'
H H 0.0000 0.0000 'International Tables Vol C Tables 4.2.6.8 and 6.1.1.4'
B B 0.0013 0.0007 'International Tables Vol C Tables 4.2.6.8 and 6.1.1.4'
O O 0.0106 0.0060 'International Tables Vol C Tables 4.2.6.8 and 6.1.1.4'

loop_
_geom_angle_atom_site_label_1
_geom_angle_atom_site_label_2
_geom_angle_atom_site_label_3
_geom_angle
O44 U O27 115.21(14)
O44 U O20 154.43(15)
O27 U O20 62.86(13)
O44 U O37 63.18(15)
O27 U O37 53.70(14)
O20 U O37 115.36(15)
O44 U O61 114.53(14)
O27 U O61 114.45(13)
O20 U O61 53.74(14)
O37 U O61 152.60(15)
O44 U O54 53.70(14)
O27 U O54 153.87(14)
O20 U O54 115.58(13)
O37 U O54 115.53(14)
O61 U O54 62.78(13)
O44 U C5 79.5(2)
O27 U C5 125.6(2)
O20 U C5 123.6(2)
O37 U C5 103.2(2)
O61 U C5 103.0(2)
O54 U C5 78.3(2)
O44 U C1 106.7(2)
O27 U C1 122.4(2)
O20 U C1 93.6(2)
O37 U C1 128.85(19)
O61 U C1 78.53(19)
O54 U C1 83.4(2)
C5 U C1 31.0(2)
O44 U C4 83.85(18)
O27 U C4 96.4(2)
O20 U C4 121.54(18)
O37 U C4 78.7(2)
O61 U C4 128.7(2)
O54 U C4 104.9(2)
C5 U C4 30.3(2)
C1 U C4 50.2(2)
O44 U C2 128.93(18)
O27 U C2 92.65(19)
O20 U C2 75.88(17)
O37 U C2 115.88(18)
O61 U C2 87.34(17)
O54 U C2 112.66(19)
C5 U C2 50.0(2)
C1 U C2 29.9(2)
C4 U C2 49.6(2)
O44 U C3 112.56(17)
O27 U C3 77.72(18)
O20 U C3 92.33(17)
O37 U C3 86.00(17)
O61 U C3 117.40(17)
O54 U C3 127.68(18)
C5 U C3 49.7(2)
C1 U C3 49.8(2)
C4 U C3 29.6(2)
C2 U C3 30.23(19)
O44 U S62 76.21(11)
O27 U S62 79.34(11)
O20 U S62 78.49(11)
O37 U S62 79.22(11)
O61 U S62 73.98(11)
O54 U S62 74.99(10)
C5 U S62 151.25(17)
C1 U S62 150.61(16)
C4 U S62 155.19(16)
C2 U S62 154.01(14)
C3 U S62 157.01(15)
C2 C1 C5 107.8(7)
C2 C1 C6 125.0(8)
C5 C1 C6 126.9(8)
C2 C1 U 76.4(4)
C5 C1 U 74.3(4)
C6 C1 U 120.7(5)
C1 C2 C3 108.1(6)
C1 C2 C7 127.3(7)
C3 C2 C7 124.3(7)
C1 C2 U 73.7(4)
C3 C2 U 75.1(4)
C7 C2 U 122.5(5)
C4 C3 C2 108.1(7)
C4 C3 C8 126.0(7)
C2 C3 C8 125.5(7)
C4 C3 U 74.1(4)
C2 C3 U 74.7(4)
C8 C3 U 122.6(5)
C3 C4 C5 108.8(6)
C3 C4 C9 123.7(8)
C5 C4 C9 127.3(7)
C3 C4 U 76.2(4)
C5 C4 U 74.1(4)
C9 C4 U 119.8(5)
C4 C5 C1 107.2(7)
C4 C5 C10 126.3(8)
C1 C5 C10 126.0(9)
C4 C5 U 75.6(4)
C1 C5 U 74.8(4)
C10 C5 U 122.0(5)
C1 C6 H6A 109.5
C1 C6 H6B 109.5
H6A C6 H6B 109.5
C1 C6 H6C 109.5
H6A C6 H6C 109.5
H6B C6 H6C 109.5
C2 C7 H7A 109.5
C2 C7 H7B 109.5
H7A C7 H7B 109.5
C2 C7 H7C 109.5
H7A C7 H7C 109.5
H7B C7 H7C 109.5
C3 C8 H8A 109.5
C3 C8 H8B 109.5
H8A C8 H8B 109.5
C3 C8 H8C 109.5
H8A C8 H8C 109.5
H8B C8 H8C 109.5
C4 C9 H9A 109.5
C4 C9 H9B 109.5
H9A C9 H9B 109.5
C4 C9 H9C 109.5
H9A C9 H9C 109.5
H9B C9 H9C 109.5
C5 C10 H10A 109.5
C5 C10 H10B 109.5
H10A C10 H10B 109.5
C5 C10 H10C 109.5
H10A C10 H10C 109.5
H10B C10 H10C 109.5
O19 B11 O12 107.9(5)
O19 B11 O61 115.4(6)
O12 B11 O61 112.6(6)
O19 B11 O20 113.8(6)
O12 B11 O20 113.5(5)
O61 B11 O20 93.2(4)
C13 O12 B11 104.3(5)
C18 C13 C14 121.9(6)
C18 C13 O12 111.2(5)
C14 C13 O12 126.9(7)
C13 C14 C15 114.8(8)
C13 C14 H14 122.6
C15 C14 H14 122.6
C16 C15 C14 123.4(8)
C16 C15 H15 118.3
C14 C15 H15 118.3
C15 C16 C17 120.3(8)
C15 C16 H16 119.9
C17 C16 H16 119.9
C16 C17 C18 118.3(8)
C16 C17 H17 120.9
C18 C17 H17 120.9
O19 C18 C13 110.2(5)
O19 C18 C17 128.4(7)
C13 C18 C17 121.4(6)
C18 O19 B11 106.4(5)
C21 O20 B11 126.5(5)
C21 O20 U 124.2(3)
B11 O20 U 106.3(4)
O20 C21 C22 125.3(6)
O20 C21 C26 114.9(5)
C22 C21 C26 119.8(6)
C21 C22 C23 119.4(6)
C21 C22 H22 120.3
C23 C22 H22 120.3
C24 C23 C22 120.4(6)
C24 C23 H23 119.8
C22 C23 H23 119.8
C23 C24 C25 120.3(7)
C23 C24 H24 119.8
C25 C24 H24 119.8
C26 C25 C24 119.0(6)
C26 C25 H25 120.5
C24 C25 H25 120.5
C25 C26 O27 125.0(6)
C25 C26 C21 121.2(6)
O27 C26 C21 113.8(6)
C26 O27 B28 127.7(5)
C26 O27 U 124.2(4)
B28 O27 U 106.2(4)
O36 B28 O29 108.1(6)
O36 B28 O37 114.7(6)
O29 B28 O37 113.1(5)
O36 B28 O27 114.2(5)
O29 B28 O27 112.7(6)
O37 B28 O27 93.5(5)
C30 O29 B28 104.6(5)
C31 C30 O29 127.3(7)
C31 C30 C35 121.3(7)
O29 C30 C35 111.4(6)
C30 C31 C32 116.8(8)
C30 C31 H31 121.6
C32 C31 H31 121.6
C33 C32 C31 121.4(8)
C33 C32 H32 119.3
C31 C32 H32 119.3
C34 C33 C32 120.7(8)
C34 C33 H33 119.6
C32 C33 H33 119.6
C35 C34 C33 118.0(8)
C35 C34 H34 121.0
C33 C34 H34 121.0
C34 C35 O36 129.3(7)
C34 C35 C30 121.8(7)
O36 C35 C30 108.9(6)
C35 O36 B28 106.9(5)
C38 O37 B28 127.5(5)
C38 O37 U 123.9(4)
B28 O37 U 106.5(3)
C39 C38 O37 125.1(7)
C39 C38 C43 120.8(6)
O37 C38 C43 114.0(5)
C38 C39 C40 118.4(7)
C38 C39 H39 120.8
C40 C39 H39 120.8
C41 C40 C39 121.4(7)
C41 C40 H40 119.3
C39 C40 H40 119.3
C40 C41 C42 120.5(7)
C40 C41 H41 119.7
C42 C41 H41 119.7
C43 C42 C41 118.6(8)
C43 C42 H42 120.7
C41 C42 H42 120.7
C42 C43 O44 125.1(7)
C42 C43 C38 120.2(6)
O44 C43 C38 114.7(5)
C43 O44 B45 126.1(5)
C43 O44 U 124.1(4)
B45 O44 U 106.8(3)
O53 B45 O46 107.2(6)
O53 B45 O44 114.2(5)
O46 B45 O44 114.2(6)
O53 B45 O54 115.2(6)
O46 B45 O54 112.9(5)
O44 B45 O54 93.0(5)
C47 O46 B45 106.0(5)
C48 C47 C52 121.0(6)
C48 C47 O46 128.7(6)
C52 C47 O46 110.2(6)
C47 C48 C49 117.8(7)
C47 C48 H48 121.1
C49 C48 H48 121.1
C50 C49 C48 121.7(7)
C50 C49 H49 119.2
C48 C49 H49 119.2
C49 C50 C51 120.8(7)
C49 C50 H50 119.6
C51 C50 H50 119.6
C52 C51 C50 117.5(7)
C52 C51 H51 121.3
C50 C51 H51 121.3
C47 C52 O53 110.7(6)
C47 C52 C51 121.2(6)
O53 C52 C51 128.1(6)
C52 O53 B45 105.8(5)
C55 O54 B45 125.0(5)
C55 O54 U 124.2(4)
B45 O54 U 105.3(4)
C56 C55 C60 120.8(6)
C56 C55 O54 125.5(6)
C60 C55 O54 113.7(6)
C57 C56 C55 118.8(7)
C57 C56 H56 120.6
C55 C56 H56 120.6
C56 C57 C58 120.8(7)
C56 C57 H57 119.6
C58 C57 H57 119.6
C59 C58 C57 120.5(7)
C59 C58 H58 119.7
C57 C58 H58 119.7
C58 C59 C60 119.6(6)
C58 C59 H59 120.2
C60 C59 H59 120.2
O61 C60 C59 125.4(6)
O61 C60 C55 115.1(5)
C59 C60 C55 119.5(6)
C60 O61 B11 127.6(5)
C60 O61 U 124.2(3)
B11 O61 U 106.7(3)
C63 S62 C64 98.1(3)
C63 S62 U 115.5(2)
C64 S62 U 112.3(2)
S62 C63 H63A 109.5
S62 C63 H63B 109.5
H63A C63 H63B 109.5
S62 C63 H63C 109.5
H63A C63 H63C 109.5
H63B C63 H63C 109.5
S62 C64 H64A 109.5
S62 C64 H64B 109.5
H64A C64 H64B 109.5
S62 C64 H64C 109.5
H64A C64 H64C 109.5
H64B C64 H64C 109.5
C68 C65 C66 120.6(10)
C68 C65 H65 119.7
C66 C65 H65 119.7
C67 C66 C65 119.5(9)
C67 C66 H66 120.2
C65 C66 H66 120.2
C66 C67 C70 121.1(10)
C66 C67 H67 119.4
C70 C67 H67 119.4
C69 C68 C65 119.9(9)
C69 C68 H68 120.1
C65 C68 H68 120.1
C68 C69 C70 121.9(8)
C68 C69 H69 119.1
C70 C69 H69 119.1
C67 C70 C69 116.9(9)
C67 C70 H70 121.5
C69 C70 H70 121.5

loop_
_geom_bond_atom_site_label_1
_geom_bond_atom_site_label_2
_geom_bond_distance
U O44 2.421(4)
U O27 2.428(4)
U O20 2.432(4)
U O37 2.437(4)
U O61 2.444(4)
U O54 2.446(4)
U C5 2.683(7)
U C1 2.690(7)
U C4 2.702(7)
U C2 2.723(6)
U C3 2.729(6)
U S62 2.9943(17)
C1 C2 1.396(10)
C1 C5 1.434(10)
C1 C6 1.527(10)
C2 C3 1.421(9)
C2 C7 1.511(9)
C3 C4 1.390(9)
C3 C8 1.517(10)
C4 C5 1.408(11)
C4 C9 1.531(10)
C5 C10 1.501(11)
C6 H6A 0.9600
C6 H6B 0.9600
C6 H6C 0.9600
C7 H7A 0.9600
C7 H7B 0.9600
C7 H7C 0.9600
C8 H8A 0.9600
C8 H8B 0.9600
C8 H8C 0.9600
C9 H9A 0.9600
C9 H9B 0.9600
C9 H9C 0.9600
C10 H10A 0.9600
C10 H10B 0.9600
C10 H10C 0.9600
B11 O19 1.443(8)
B11 O12 1.453(8)
B11 O61 1.503(8)
B11 O20 1.530(8)
O12 C13 1.387(7)
C13 C18 1.371(10)
C13 C14 1.374(9)
C14 C15 1.421(11)
C14 H14 0.9300
C15 C16 1.347(12)
C15 H15 0.9300
C16 C17 1.364(11)
C16 H16 0.9300
C17 C18 1.380(9)
C17 H17 0.9300
C18 O19 1.360(7)
O20 C21 1.367(7)
C21 C22 1.381(8)
C21 C26 1.399(8)
C22 C23 1.391(9)
C22 H22 0.9300
C23 C24 1.383(9)
C23 H23 0.9300
C24 C25 1.398(9)
C24 H24 0.9300
C25 C26 1.366(9)
C25 H25 0.9300
C26 O27 1.386(7)
O27 B28 1.518(8)
B28 O36 1.435(9)
B28 O29 1.457(8)
B28 O37 1.498(9)
O29 C30 1.375(8)
C30 C31 1.365(9)
C30 C35 1.394(9)
C31 C32 1.395(11)
C31 H31 0.9300
C32 C33 1.387(11)
C32 H32 0.9300
C33 C34 1.374(10)
C33 H33 0.9300
C34 C35 1.353(10)
C34 H34 0.9300
C35 O36 1.373(8)
O37 C38 1.389(7)
C38 C39 1.363(9)
C38 C43 1.397(9)
C39 C40 1.388(10)
C39 H39 0.9300
C40 C41 1.361(11)
C40 H40 0.9300
C41 C42 1.388(10)
C41 H41 0.9300
C42 C43 1.377(9)
C42 H42 0.9300
C43 O44 1.392(7)
O44 B45 1.512(9)
B45 O53 1.448(8)
B45 O46 1.449(9)
B45 O54 1.520(8)
O46 C47 1.375(7)
C47 C48 1.367(9)
C47 C52 1.370(9)
C48 C49 1.385(10)
C48 H48 0.9300
C49 C50 1.348(10)
C49 H49 0.9300
C50 C51 1.392(9)
C50 H50 0.9300
C51 C52 1.379(9)
C51 H51 0.9300
C52 O53 1.374(7)
O54 C55 1.401(7)
C55 C56 1.377(9)
C55 C60 1.396(8)
C56 C57 1.376(9)
C56 H56 0.9300
C57 C58 1.386(9)
C57 H57 0.9300
C58 C59 1.366(9)
C58 H58 0.9300
C59 C60 1.387(8)
C59 H59 0.9300
C60 O61 1.385(7)
S62 C63 1.806(7)
S62 C64 1.806(7)
C63 H63A 0.9600
C63 H63B 0.9600
C63 H63C 0.9600
C64 H64A 0.9600
C64 H64B 0.9600
C64 H64C 0.9600
C65 C68 1.329(11)
C65 C66 1.369(13)
C65 H65 0.9300
C66 C67 1.330(14)
C66 H66 0.9300
C67 C70 1.371(12)
C67 H67 0.9300
C68 C69 1.322(12)
C68 H68 0.9300
C69 C70 1.378(12)
C69 H69 0.9300
C70 H70 0.9300
